data_2237244
loop_
_publ_author_name
'Bell, Anthony M. T.'
'Henderson, C. Michael B.'

_publ_section_title
;
 Sr--fresnoite determined from synchrotron X-ray powder diffraction data
;
_journal_coeditor_code WM2699
_journal_issue 1
_journal_name_full 'Acta Crystallographica Section E'
_journal_page_first i1
_journal_paper_doi 10.1107/S1600536812048921
_journal_volume 69
_journal_year 2013
_chemical_formula_iupac 'Sr2 Ti Si2 O8'
_chemical_formula_structural 'Sr2 Ti Si2 O8'
_chemical_formula_sum 'O8 Si2 Sr2 Ti'
_chemical_formula_weight 407.31
_chemical_name_common 'Strontium fresnoite'
_chemical_name_systematic
;
Distrontium oxidotitanium disilicate
;
_space_group_IT_number 100
_symmetry_cell_setting tetragonal
_symmetry_space_group_name_Hall 'P 4 -2ab'
_symmetry_space_group_name_H-M 'P 4 b m'
_cell_angle_alpha 90.00000
_cell_angle_beta 90.00000
_cell_angle_gamma 90.00000
_cell_formula_units_Z 2
_cell_length_a 8.3200(3)
_cell_length_b 8.3200(3)
_cell_length_c 5.0239(2)
_cell_measurement_temperature 293
_cell_volume 347.77(2)
_computing_cell_refinement 'local software'
_computing_data_collection 'local software'
_computing_data_reduction 'local software'
_computing_molecular_graphics 'VESTA (Momma & Izumi, 2008)'
_computing_publication_material 'publCIF (Westrip, 2010)'
_computing_structure_refinement 'FULLPROF (Rodriguez-Carvajal, 2001)'
_computing_structure_solution 'coordinates taken from a related compound'
_diffrn_ambient_temperature 293
_diffrn_measurement_device_type 'In-house design'
_diffrn_radiation_monochromator 'Laue DCM diamond(111) & Si(111)'
_diffrn_radiation_type Synchrotron
_diffrn_radiation_wavelength 0.207549
_exptl_absorpt_coefficient_mu 0.43
_exptl_crystal_density_diffrn 3.8896(2)
_exptl_crystal_density_method 'not measured'
_pd_block_diffractogram_id srfrespd
_pd_char_colour white
_pd_char_particle_morphology powder
_pd_instr_location
;
P02.1 Powder Diffraction beamline, PETRA-III synchrotron, Hamburg.
;
_pd_meas_2theta_range_inc 0.008081
_pd_meas_2theta_range_max 11.91532
_pd_meas_2theta_range_min 0.05249
_pd_meas_number_of_points 1476
_pd_meas_scan_method cont
_pd_prep_pressure 100
_pd_prep_temperature 1323
_pd_proc_2theta_range_inc 0.008081
_pd_proc_2theta_range_max 11.9153
_pd_proc_2theta_range_min 0.0525
_pd_proc_info_excluded_regions '0-1 and 11.7-12.0 degrees 2\q'
_pd_proc_ls_profile_function 'T-C-H Pseudo-Voigt function'
_pd_proc_ls_prof_R_factor 0.052
_pd_proc_ls_prof_wR_expected 0.031
_pd_proc_ls_prof_wR_factor 0.073
_pd_proc_wavelength 0.207549
_pd_spec_mounting capillary
_pd_spec_mount_mode transmission
_pd_spec_shape cylinder
_pd_spec_size_axial 20
_pd_spec_size_equat 0.7
_pd_spec_size_thick 0.7
_refine_ls_goodness_of_fit_all 5.5739
_refine_ls_number_parameters 71
_refine_ls_number_reflns 125
_refine_ls_number_restraints 5
_cod_data_source_file wm2699.cif
_cod_data_source_block I
_cod_database_code 2237244

loop_
_symmetry_equiv_pos_as_xyz
x,y,z
-y,x,z
-x,-y,z
y,-x,z
-x+1/2,y+1/2,z
y+1/2,x+1/2,z
x+1/2,-y+1/2,z
-y+1/2,-x+1/2,z

loop_
_atom_site_type_symbol
_atom_site_label
_atom_site_fract_x
_atom_site_fract_y
_atom_site_fract_z
_atom_site_U_iso_or_equiv
_atom_site_adp_type
_atom_site_occupancy
Sr Sr1 0.3282(2) 0.8282(2) 0.017(2) 0.0070(8) Uiso 1.00000
Ti Ti1 0.00000 0.00000 0.558(3) 0.007(2) Uiso 1.00000
Si Si1 0.1305(6) 0.6305(6) 0.535(3) 0.019(2) Uiso 1.00000
O O1 0.00000 0.50000 0.651(5) 0.017(3) Uiso 1.00000
O O2 0.1292(15) 0.6292(15) 0.191(3) 0.017(3) Uiso 1.00000
O O3 0.2985(12) 0.5984(15) 0.678(3) 0.017(3) Uiso 1.00000
O O4 0.00000 0.00000 0.209(3) 0.017(3) Uiso 1.00000

loop_
_atom_type_symbol
_atom_type_scat_Cromer_Mann_a1
_atom_type_scat_Cromer_Mann_a2
_atom_type_scat_Cromer_Mann_a3
_atom_type_scat_Cromer_Mann_a4
_atom_type_scat_Cromer_Mann_b1
_atom_type_scat_Cromer_Mann_b2
_atom_type_scat_Cromer_Mann_b3
_atom_type_scat_Cromer_Mann_b4
_atom_type_scat_Cromer_Mann_c
_atom_type_scat_dispersion_real
_atom_type_scat_dispersion_imag
_atom_type_scat_source
Sr 17.56630 9.81840 5.42200 2.66940 1.55640 14.09880 0.16640 132.37601 2.50640 -0.23000 2.20300 International_Tables_Vol.C(1991)_Tables_6.1.1.4_and_6.1.1.5
Ti 9.75950 7.35580 1.69910 1.90210 7.85080 0.50000 35.63380 116.10500 1.28070 0.17500 0.28300 International_Tables_Vol.C(1991)_Tables_6.1.1.4_and_6.1.1.5
Si 6.29150 3.03530 1.98910 1.54100 2.43860 32.33370 0.67850 81.69370 1.14070 0.04200 0.04300 International_Tables_Vol.C(1991)_Tables_6.1.1.4_and_6.1.1.5
O 3.0485 2.2868 1.5463 0.8670 13.2771 5.7011 0.3239 32.9089 0.2508 0.0030 0.0040 International_Tables_Vol.C(1991)_Tables_6.1.1.4_and_6.1.1.5

loop_
_geom_angle_atom_site_label_1
_geom_angle_atom_site_label_2
_geom_angle_atom_site_label_3
_geom_angle_site_symmetry_1
_geom_angle_site_symmetry_2
_geom_angle_site_symmetry_3
_geom_angle
O3 Ti1 O3 5_555 1_565 8_565 84.6(9)
O3 Ti1 O3 5_555 1_565 7_465 144.2(10)
O3 Ti1 O3 7_465 1_565 8_565 84.6(8)
O3 Ti1 O4 5_555 1_565 1_565 107.9(12)
O3 Ti1 O3 7_465 1_565 6_455 84.6(8)
O3 Ti1 O3 8_565 1_565 6_455 144.2(11)
O3 Ti1 O4 8_565 1_565 1_565 107.9(12)
O3 Ti1 O3 6_455 1_565 5_555 84.6(9)
O3 Ti1 O4 6_455 1_565 1_565 107.9(12)
O3 Ti1 O4 7_465 1_565 1_565 107.9(12)
O1 Si1 O2 1_555 1_555 1_555 110.3(16)
O1 Si1 O3 1_555 1_555 6_455 108.0(9)
O1 Si1 O3 1_555 1_555 1_555 108.0(10)
O2 Si1 O3 1_555 1_555 1_555 117.1(15)
O2 Si1 O3 1_555 1_555 6_455 117.1(15)
O3 Si1 O3 6_455 1_555 1_555 95.2(11)

loop_
_geom_bond_atom_site_label_1
_geom_bond_atom_site_label_2
_geom_bond_site_symmetry_2
_geom_bond_distance
Sr1 O1 2_664 2.733(18)
Sr1 O2 . 2.499(13)
Sr1 O2 2_665 2.676(13)
Sr1 O2 4_565 2.676(13)
Sr1 O3 1_554 2.572(15)
Sr1 O3 6_454 2.572(14)
Ti1 O3 5_545 1.961(12)
Ti1 O3 6_445 1.961(13)
Ti1 O3 7_455 1.961(12)
Ti1 O3 8_555 1.961(13)
Ti1 O4 . 1.75(2)
Si1 O1 . 1.642(11)
Si1 O2 . 1.73(2)
Si1 O3 . 1.594(14)
Si1 O3 6_455 1.594(15)
